data_2008728
loop_
_publ_author_name
'Lo, Kong Mun'
'Kumar Das, V. G.'
'Ng, Seik Weng'

_publ_section_title
;Di-\m-chloro-bis(aquachlorodimethyltin)--dichlorodimethyl[2,4,6-tris(2-pyridyl)-1,3,5-triazine]tin
 (1/2)
;
_journal_issue 7
_journal_name_full 'Acta Crystallographica Section C'
_journal_page_first 1058
_journal_page_last 1061
_journal_paper_doi 10.1107/S0108270199004928
_journal_volume 55
_journal_year 1999
_chemical_formula_iupac '[Sn (C H3)2 Cl2 (H2 O)], [Sn (C H3)2 Cl2 (C18 H12 N6)]'
_chemical_formula_moiety '[(CH3)2Cl2(C18H12N6)Sn] [(CH3)2Cl2(H2O)Sn]'
_chemical_formula_sum 'C22 H26 Cl4 N6 O Sn2'
_chemical_formula_weight 769.67
_chemical_name_systematic
;
 [Diaquatetrachlorotetramethylditin] -
 [dichlorodimethyl(tris-2-pyridyl-1,3,5-triazine)tin] (1/2)
;
_space_group_IT_number 14
_symmetry_cell_setting monoclinic
_symmetry_space_group_name_Hall '-P 2yn'
_symmetry_space_group_name_H-M 'P 1 21/n 1'
_audit_creation_method SHELXL-97
_cell_angle_alpha 90.00
_cell_angle_beta 100.414(9)
_cell_angle_gamma 90.00
_cell_formula_units_Z 4
_cell_length_a 10.395(2)
_cell_length_b 13.320(3)
_cell_length_c 21.162(2)
_cell_measurement_reflns_used 25
_cell_measurement_temperature 298(2)
_cell_measurement_theta_max 14.0
_cell_measurement_theta_min 12.0
_cell_volume 2881.9(9)
_computing_cell_refinement 'CAD-4 VAX/PC'
_computing_data_collection 'CAD-4 VAX/PC (Enraf-Nonius, 1988)'
_computing_data_reduction 'NRCVAX (Gabe et al., 1989)'
_computing_molecular_graphics 'ORTEPII (Johnson, 1976)'
_computing_publication_material SHELXL97
_computing_structure_refinement 'SHELXL97 (Sheldrick, 1997b)'
_computing_structure_solution 'SHELXS97 (Sheldrick, 1997a)'
_diffrn_ambient_temperature 298(2)
_diffrn_measured_fraction_theta_full 0.954
_diffrn_measured_fraction_theta_max 0.954
_diffrn_measurement_device_type 'Enraf-Nonius CAD-4'
_diffrn_measurement_method \w-2\q
_diffrn_radiation_monochromator graphite
_diffrn_radiation_source 'fine-focus sealed tube'
_diffrn_radiation_type MoK\a
_diffrn_radiation_wavelength 0.71073
_diffrn_reflns_av_R_equivalents 0.024
_diffrn_reflns_av_sigmaI/netI 0.0547
_diffrn_reflns_limit_h_max 12
_diffrn_reflns_limit_h_min 0
_diffrn_reflns_limit_k_max 15
_diffrn_reflns_limit_k_min 0
_diffrn_reflns_limit_l_max 24
_diffrn_reflns_limit_l_min -25
_diffrn_reflns_number 5351
_diffrn_reflns_theta_full 24.97
_diffrn_reflns_theta_max 24.97
_diffrn_reflns_theta_min 1.82
_diffrn_standards_decay_% none
_diffrn_standards_interval_time 60
_diffrn_standards_number 3
_exptl_absorpt_coefficient_mu 2.131
_exptl_absorpt_correction_T_max 0.651
_exptl_absorpt_correction_T_min 0.612
_exptl_absorpt_correction_type '\y scan'
_exptl_absorpt_process_details '(North et al., 1968)'
_exptl_crystal_colour Colorless
_exptl_crystal_density_diffrn 1.774
_exptl_crystal_density_method 'not measured'
_exptl_crystal_description Block
_exptl_crystal_F_000 1504
_exptl_crystal_size_max 0.29
_exptl_crystal_size_mid 0.22
_exptl_crystal_size_min 0.22
_refine_diff_density_max 0.502
_refine_diff_density_min -0.474
_refine_ls_extinction_method none
_refine_ls_goodness_of_fit_ref 0.977
_refine_ls_hydrogen_treatment 'H atoms riding, U(H) = 1.5U~eq~(C,O)'
_refine_ls_matrix_type full
_refine_ls_number_parameters 316
_refine_ls_number_reflns 5052
_refine_ls_number_restraints 0
_refine_ls_restrained_S_all 0.977
_refine_ls_R_factor_all 0.065
_refine_ls_R_factor_gt 0.041
_refine_ls_shift/su_max <0.001
_refine_ls_shift/su_mean 0.000
_refine_ls_structure_factor_coef Fsqd
_refine_ls_weighting_details 'w = 1/[\s^2^(Fo^2^)+(0.0379P)^2^] where P = (Fo^2^+2Fc^2^)/3'
_refine_ls_weighting_scheme calc
_refine_ls_wR_factor_ref 0.088
_reflns_number_gt 3628
_reflns_number_total 5052
_reflns_threshold_expression I>2\s(I)
_cod_data_source_file sk1251.cif
_cod_data_source_block lkm12
_cod_depositor_comments
;
The following automatic conversions were performed:

'_refine_ls_weighting_scheme' value 'calc w =
1/[\s^2^(Fo^2^)+(0.0379P)^2^] where P = (Fo^2^+2Fc^2^)/3' was changed
to 'calc'. New tag '_refine_ls_weighting_details' was created. The
value of the new tag was set to 'w = 1/[\s^2^(Fo^2^)+(0.0379P)^2^]
where P = (Fo^2^+2Fc^2^)/3'.

Automatic conversion script
Id: cif_fix_values 3143 2015-03-26 13:38:13Z robertas 

2017-07-22
Z value and formula fixed to values more according to usual
chemical conventions.                 miguel
;
_cod_original_formula_sum 'C44 H52 Cl8 N12 O2 Sn4'
_cod_original_formula_weight 1539.34
_cod_original_formula_moiety '2[(CH3)2Cl2(C18H12N6)Sn] [(CH3)4Cl4(H2O)2Sn2]'
_cod_original_formula_iupac '[Sn2 (C H3)4 Cl4 (H2 O)2], 2[Sn (C H3)2 Cl2 (C18 H12 N6)]'
_cod_original_formula_units_Z 2
_cod_original_sg_symbol_H-M 'P 21/n'
_cod_database_code 2008728

loop_
_symmetry_equiv_pos_as_xyz
'x, y, z'
'-x+1/2, y+1/2, -z+1/2'
'-x, -y, -z'
'x-1/2, -y-1/2, z-1/2'

loop_
_atom_site_label
_atom_site_fract_x
_atom_site_fract_y
_atom_site_fract_z
_atom_site_U_iso_or_equiv
_atom_site_adp_type
_atom_site_calc_flag
_atom_site_refinement_flags
_atom_site_occupancy
_atom_site_disorder_assembly
_atom_site_disorder_group
_atom_site_type_symbol
Sn1 0.12521(4) 0.22953(3) 0.24841(2) 0.0398(2) Uani d . 1 . . Sn
Sn2 0.01729(4) -0.38035(3) 0.42640(2) 0.04110(10) Uani d . 1 . . Sn
Cl1 -0.0255(2) 0.21410(10) 0.14487(8) 0.0740(6) Uani d . 1 . . Cl
Cl2 0.2330(2) 0.36380(10) 0.19217(8) 0.0582(4) Uani d . 1 . . Cl
Cl3 -0.1309(2) -0.52830(10) 0.42257(7) 0.0588(4) Uani d . 1 . . Cl
Cl4 -0.0681(2) -0.33190(10) 0.31941(7) 0.0578(4) Uani d . 1 . . Cl
O1 0.1607(5) -0.2399(3) 0.4271(2) 0.0660(10) Uani d . 1 . . O
N1 0.1810(4) 0.1412(3) 0.3729(2) 0.0350(10) Uani d . 1 . . N
N2 0.1510(4) -0.0005(3) 0.4357(2) 0.0390(10) Uani d . 1 . . N
N3 0.3239(5) 0.1122(4) 0.4718(2) 0.0430(10) Uani d . 1 . . N
N4 0.3362(5) 0.2975(3) 0.3506(2) 0.0440(10) Uani d . 1 . . N
N5 -0.0250(4) 0.0807(3) 0.2816(2) 0.0350(10) Uani d . 1 . . N
N6 0.2403(5) -0.1222(4) 0.5381(2) 0.0560(10) Uani d . 1 . . N
C1 0.2604(7) 0.1178(4) 0.2386(3) 0.0570(10) Uani d . 1 . . C
C2 0.0143(6) 0.3249(5) 0.2965(3) 0.056(2) Uani d . 1 . . C
C3 -0.0792(7) -0.2911(5) 0.4853(3) 0.067(2) Uani d . 1 . . C
C4 0.1841(5) -0.4660(5) 0.4203(3) 0.052(2) Uani d . 1 . . C
C5 0.1182(5) 0.0581(4) 0.3841(2) 0.0350(10) Uani d . 1 . . C
C6 0.2534(5) 0.0305(4) 0.4781(2) 0.0400(10) Uani d . 1 . . C
C7 0.2834(5) 0.1655(4) 0.4189(3) 0.0360(10) Uani d . 1 . . C
C8 0.3590(5) 0.2570(4) 0.4102(3) 0.0380(10) Uani d . 1 . . C
C9 0.4476(6) 0.2952(5) 0.4605(3) 0.057(2) Uani d . 1 . . C
C10 0.5173(7) 0.3796(6) 0.4508(4) 0.076(2) Uani d . 1 . . C
C11 0.4986(7) 0.4213(5) 0.3913(4) 0.068(2) Uani d . 1 . . C
C12 0.4088(6) 0.3782(5) 0.3430(3) 0.057(2) Uani d . 1 . . C
C13 0.0029(5) 0.0277(4) 0.3367(2) 0.0350(10) Uani d . 1 . . C
C14 -0.0705(5) -0.0546(5) 0.3490(3) 0.048(2) Uani d . 1 . . C
C15 -0.1780(6) -0.0825(5) 0.3040(3) 0.056(2) Uani d . 1 . . C
C16 -0.2066(5) -0.0280(5) 0.2487(3) 0.051(2) Uani d . 1 . . C
C17 -0.1291(5) 0.0527(5) 0.2394(3) 0.046(2) Uani d . 1 . . C
C18 0.2960(6) -0.0315(5) 0.5370(2) 0.0420(10) Uani d . 1 . . C
C19 0.3879(6) 0.0039(5) 0.5878(3) 0.059(2) Uani d . 1 . . C
C20 0.4205(7) -0.0554(5) 0.6414(3) 0.064(2) Uani d . 1 . . C
C21 0.3635(8) -0.1461(6) 0.6432(3) 0.071(2) Uani d . 1 . . C
C22 0.2739(7) -0.1779(5) 0.5912(3) 0.067(2) Uani d . 1 . . C
H1a 0.1130 -0.1789 0.4301 0.099 Uiso calc R 1 . . H
H1b 0.2309 -0.2449 0.4634 0.099 Uiso calc R 1 . . H
H1c 0.2668 0.1109 0.1941 0.085 Uiso calc R 1 . . H
H1d 0.2323 0.0553 0.2542 0.085 Uiso calc R 1 . . H
H1e 0.3443 0.1356 0.2630 0.085 Uiso calc R 1 . . H
H2a -0.0392 0.3676 0.2660 0.084 Uiso calc R 1 . . H
H2b 0.0719 0.3653 0.3269 0.084 Uiso calc R 1 . . H
H2c -0.0406 0.2853 0.3188 0.084 Uiso calc R 1 . . H
H3a -0.1613 -0.2687 0.4611 0.101 Uiso calc R 1 . . H
H3b -0.0259 -0.2341 0.5002 0.101 Uiso calc R 1 . . H
H3c -0.0944 -0.3299 0.5214 0.101 Uiso calc R 1 . . H
H4a 0.1767 -0.4929 0.3777 0.079 Uiso calc R 1 . . H
H4b 0.1916 -0.5200 0.4508 0.079 Uiso calc R 1 . . H
H4c 0.2604 -0.4242 0.4296 0.079 Uiso calc R 1 . . H
H9 0.4601 0.2644 0.5006 0.086 Uiso calc R 1 . . H
H10 0.5764 0.4077 0.4844 0.113 Uiso calc R 1 . . H
H11 0.5455 0.4779 0.3833 0.101 Uiso calc R 1 . . H
H12 0.3979 0.4071 0.3023 0.086 Uiso calc R 1 . . H
H14 -0.0477 -0.0905 0.3871 0.072 Uiso calc R 1 . . H
H15 -0.2294 -0.1370 0.3112 0.084 Uiso calc R 1 . . H
H16 -0.2780 -0.0451 0.2174 0.077 Uiso calc R 1 . . H
H17 -0.1509 0.0893 0.2016 0.069 Uiso calc R 1 . . H
H19 0.4266 0.0664 0.5857 0.088 Uiso calc R 1 . . H
H20 0.4815 -0.0331 0.6763 0.096 Uiso calc R 1 . . H
H21 0.3846 -0.1867 0.6793 0.107 Uiso calc R 1 . . H
H22 0.2352 -0.2405 0.5929 0.100 Uiso calc R 1 . . H

loop_
_atom_site_aniso_label
_atom_site_aniso_U_11
_atom_site_aniso_U_22
_atom_site_aniso_U_33
_atom_site_aniso_U_12
_atom_site_aniso_U_13
_atom_site_aniso_U_23
Sn1 0.0474(3) 0.0347(2) 0.0385(2) 0.0056(2) 0.0108(2) -0.0001(2)
Sn2 0.0439(2) 0.0459(3) 0.0338(2) -0.0031(2) 0.0078(2) -0.0035(2)
Cl1 0.0970(10) 0.0750(10) 0.0401(9) -0.0310(10) -0.0130(9) 0.0170(9)
Cl2 0.0820(10) 0.0413(9) 0.0550(10) -0.0123(8) 0.0222(9) 0.0040(7)
Cl3 0.0620(10) 0.0650(10) 0.0487(9) -0.0234(9) 0.0082(8) -0.0027(8)
Cl4 0.0550(10) 0.0750(10) 0.0397(8) -0.0042(9) -0.0014(7) 0.0070(8)
O1 0.081(3) 0.054(3) 0.058(3) -0.025(3) 0.003(2) -0.003(2)
N1 0.035(3) 0.037(3) 0.032(2) -0.004(2) 0.006(2) 0.001(2)
N2 0.042(3) 0.039(3) 0.033(3) -0.005(2) 0.000(2) 0.002(2)
N3 0.043(3) 0.045(3) 0.037(3) -0.003(3) -0.003(2) -0.002(2)
N4 0.039(3) 0.035(3) 0.056(3) -0.005(2) 0.006(2) 0.000(2)
N5 0.030(2) 0.040(3) 0.033(2) -0.004(2) -0.002(2) 0.004(2)
N6 0.074(4) 0.049(3) 0.039(3) -0.002(3) -0.003(3) 0.008(3)
C1 0.074(5) 0.040(4) 0.061(4) 0.013(4) 0.025(4) -0.005(3)
C2 0.055(4) 0.056(4) 0.056(4) 0.019(4) 0.010(3) -0.005(3)
C3 0.085(5) 0.062(5) 0.062(4) 0.014(4) 0.033(4) -0.002(4)
C4 0.046(4) 0.060(4) 0.052(4) 0.006(3) 0.012(3) 0.002(3)
C5 0.037(3) 0.035(3) 0.034(3) 0.001(3) 0.009(2) 0.002(2)
C6 0.046(4) 0.044(4) 0.028(3) 0.009(3) 0.001(3) -0.007(3)
C7 0.034(3) 0.037(3) 0.035(3) 0.004(3) 0.006(3) -0.009(3)
C8 0.038(3) 0.038(3) 0.038(3) 0.002(3) 0.006(3) -0.008(3)
C9 0.054(4) 0.063(5) 0.048(4) -0.017(4) -0.010(3) -0.008(3)
C10 0.069(5) 0.072(5) 0.077(5) -0.024(4) -0.011(4) -0.012(4)
C11 0.059(5) 0.052(4) 0.086(5) -0.021(4) -0.003(4) 0.006(4)
C12 0.050(4) 0.052(4) 0.065(4) -0.009(4) 0.001(3) 0.008(3)
C13 0.034(3) 0.040(3) 0.030(3) 0.001(3) 0.001(2) 0.002(2)
C14 0.038(3) 0.057(4) 0.045(4) -0.004(3) -0.002(3) 0.018(3)
C15 0.049(4) 0.048(4) 0.065(4) -0.012(3) -0.003(3) 0.017(3)
C16 0.031(3) 0.064(4) 0.053(4) -0.007(3) -0.005(3) 0.001(3)
C17 0.035(3) 0.056(4) 0.043(3) -0.007(3) 0.000(3) 0.011(3)
C18 0.049(4) 0.049(4) 0.026(3) 0.010(3) 0.000(3) -0.004(3)
C19 0.066(4) 0.060(4) 0.042(4) 0.012(4) -0.012(3) -0.009(3)
C20 0.075(5) 0.069(5) 0.038(4) 0.028(4) -0.015(3) -0.001(3)
C21 0.101(6) 0.067(5) 0.040(4) 0.028(5) -0.001(4) 0.011(4)
C22 0.092(6) 0.064(5) 0.039(4) 0.006(4) -0.002(4) 0.018(3)

loop_
_atom_type_symbol
_atom_type_description
_atom_type_scat_dispersion_real
_atom_type_scat_dispersion_imag
_atom_type_scat_source
C C 0.0033 0.0016 'International Tables Vol C Tables 4.2.6.8 and 6.1.1.4'
H H 0.0000 0.0000 'International Tables Vol C Tables 4.2.6.8 and 6.1.1.4'
N N 0.0061 0.0033 'International Tables Vol C Tables 4.2.6.8 and 6.1.1.4'
O O 0.0106 0.0060 'International Tables Vol C Tables 4.2.6.8 and 6.1.1.4'
Cl Cl 0.1484 0.1585 'International Tables Vol C Tables 4.2.6.8 and 6.1.1.4'
Sn Sn -0.6537 1.4246 'International Tables Vol C Tables 4.2.6.8 and 6.1.1.4'

loop_
_geom_angle_atom_site_label_1
_geom_angle_atom_site_label_2
_geom_angle_atom_site_label_3
_geom_angle_site_symmetry_1
_geom_angle_site_symmetry_3
_geom_angle
_geom_angle_publ_flag
C1 Sn1 C2 . . 157.0(2) yes
C1 Sn1 N1 . . 76.6(2) yes
C1 Sn1 N4 . . 82.3(2) yes
C1 Sn1 N5 . . 86.2(2) yes
C1 Sn1 Cl1 . . 100.6(2) yes
C1 Sn1 Cl2 . . 95.4(2) yes
C2 Sn1 N1 . . 80.7(2) yes
C2 Sn1 N4 . . 81.9(2) yes
C2 Sn1 N5 . . 85.6(2) yes
C2 Sn1 Cl1 . . 99.5(2) yes
C2 Sn1 Cl2 . . 97.5(2) yes
N1 Sn1 N4 . . 56.30(10) yes
N1 Sn1 N5 . . 59.00(10) yes
N1 Sn1 Cl1 . . 141.20(10) yes
N1 Sn1 Cl2 . . 134.10(10) yes
N4 Sn1 N5 . . 115.30(10) yes
N4 Sn1 Cl1 . . 162.50(10) yes
N4 Sn1 Cl2 . . 78.00(10) yes
N5 Sn1 Cl1 . . 82.20(10) no
N5 Sn1 Cl2 . . 166.80(10) no
Cl1 Sn1 Cl2 . . 84.60(10) no
C3 Sn2 C4 . . 146.2(2) yes
C3 Sn2 O1 . . 85.3(2) no
C3 Sn2 Cl3 . . 96.2(2) no
C3 Sn2 Cl3 . 3_546 76.6(2) no
C3 Sn2 Cl4 . . 106.0(2) no
C4 Sn2 O1 . . 84.5(2) no
C4 Sn2 Cl3 . . 94.7(2) no
C4 Sn2 Cl3 . 3_546 73.4(2) no
C4 Sn2 Cl4 . . 105.1(2) no
O1 Sn2 Cl3 . . 178.40(10) no
O1 Sn2 Cl3 . 3_546 99.40(10) no
O1 Sn2 Cl4 . . 85.30(10) no
Cl3 Sn2 Cl4 . . 93.50(10) no
Cl3 Sn2 Cl3 . 3_546 81.70(10) no
Cl3 Sn2 Cl4 3_546 . 174.90(10) no
C5 N1 C7 . . 115.0(5) no
C5 N1 Sn1 . . 119.0(3) no
C7 N1 Sn1 . . 124.9(3) no
C6 N2 C5 . . 115.2(5) no
C7 N3 C6 . . 115.1(5) no
C12 N4 C8 . . 115.1(5) no
C12 N4 Sn1 . . 121.5(4) no
C8 N4 Sn1 . . 123.1(4) no
C17 N5 C13 . . 117.1(5) no
C17 N5 Sn1 . . 118.2(3) no
C13 N5 Sn1 . . 124.5(3) no
C22 N6 C18 . . 117.8(6) no
N1 C5 N2 . . 124.9(5) no
N1 C5 C13 . . 118.3(5) no
N2 C5 C13 . . 116.9(5) no
N2 C6 N3 . . 125.1(5) no
N2 C6 C18 . . 118.2(5) no
N3 C6 C18 . . 116.7(5) no
N3 C7 N1 . . 124.7(5) no
N3 C7 C8 . . 116.8(5) no
N1 C7 C8 . . 118.5(5) no
N4 C8 C9 . . 123.8(6) no
N4 C8 C7 . . 115.9(5) no
C9 C8 C7 . . 120.4(5) no
C8 C9 C10 . . 119.0(6) no
C11 C10 C9 . . 118.8(7) no
C10 C11 C12 . . 118.9(6) no
N4 C12 C11 . . 124.4(6) no
N5 C13 C14 . . 122.4(5) no
N5 C13 C5 . . 117.7(5) no
C14 C13 C5 . . 119.8(5) no
C15 C14 C13 . . 119.1(5) no
C16 C15 C14 . . 118.2(6) no
C15 C16 C17 . . 119.7(5) no
N5 C17 C16 . . 123.4(5) no
N6 C18 C19 . . 122.1(6) no
N6 C18 C6 . . 116.7(5) no
C19 C18 C6 . . 121.2(6) no
C20 C19 C18 . . 118.6(7) no
C21 C20 C19 . . 119.6(6) no
C20 C21 C22 . . 119.4(6) no
N6 C22 C21 . . 122.5(7) no

loop_
_geom_bond_atom_site_label_1
_geom_bond_atom_site_label_2
_geom_bond_site_symmetry_2
_geom_bond_distance
_geom_bond_publ_flag
Sn1 C1 . 2.083(6) yes
Sn1 C2 . 2.099(6) yes
Sn1 Cl1 . 2.461(2) yes
Sn1 Cl2 . 2.520(2) yes
Sn1 N1 . 2.847(4) yes
Sn1 N4 . 2.931(5) yes
Sn1 N5 . 2.694(4) yes
Sn2 C3 . 2.103(6) yes
Sn2 C4 . 2.099(6) yes
Sn2 O1 . 2.391(4) yes
Sn2 Cl3 . 2.493(2) yes
Sn2 Cl4 . 2.367(2) yes
Sn2 Cl3 3_546 3.425(2) yes
N1 C5 . 1.328(6) no
N1 C7 . 1.345(6) no
N2 C6 . 1.329(6) no
N2 C5 . 1.335(6) no
N3 C7 . 1.329(7) no
N3 C6 . 1.332(7) no
N4 C12 . 1.340(7) no
N4 C8 . 1.353(7) no
N5 C17 . 1.326(6) no
N5 C13 . 1.349(6) no
N6 C22 . 1.339(7) no
N6 C18 . 1.342(7) no
C5 C13 . 1.473(7) no
C6 C18 . 1.493(7) no
C7 C8 . 1.480(8) no
C8 C9 . 1.374(7) no
C9 C10 . 1.373(9) no
C10 C11 . 1.360(10) no
C11 C12 . 1.379(9) no
C13 C14 . 1.387(8) no
C14 C15 . 1.383(8) no
C15 C16 . 1.363(8) no
C16 C17 . 1.378(8) no
C18 C19 . 1.386(8) no
C19 C20 . 1.373(8) no
C20 C21 . 1.350(10) no
C21 C22 . 1.374(9) no
